data_4088006
loop_
_publ_author_name
'Xiong, Meijun'
'Yu, Shasha'
'Xie, Xin'
'Li, Shi'
'Liu, Yuanhong'

_publ_section_title
;
 Reactions of Zirconocene--1-Aza-1,3-diene Complexes with Acyl Cyanides:
 Substrate-Dependent Synthesis of Acyl- or Non-Acyl-Substituted Pyrroles
;
_journal_issue 23
_journal_name_full Organometallics
_journal_page_first 5597
_journal_paper_doi 10.1021/acs.organomet.5b00801
_journal_volume 34
_journal_year 2015
_chemical_formula_sum 'C34 H31 N O4'
_chemical_formula_weight 517.60
_space_group_crystal_system triclinic
_space_group_IT_number 2
_space_group_name_Hall '-P 1'
_space_group_name_H-M_alt 'P -1'
_atom_sites_solution_hydrogens geom
_audit_creation_method SHELXL-2013
_cell_angle_alpha 76.562(2)
_cell_angle_beta 83.010(2)
_cell_angle_gamma 88.457(2)
_cell_formula_units_Z 2
_cell_length_a 10.2739(11)
_cell_length_b 11.7595(13)
_cell_length_c 11.7723(13)
_cell_measurement_reflns_used 2279
_cell_measurement_temperature 293(2)
_cell_measurement_theta_max 50.833
_cell_measurement_theta_min 5.039
_cell_volume 1373.1(3)
_computing_cell_refinement 'Bruker SMART'
_computing_data_collection 'Bruker SMART'
_computing_data_reduction 'Bruker SHELXTL'
_computing_molecular_graphics 'Bruker SHELXTL'
_computing_publication_material 'Bruker SHELXTL'
_computing_structure_refinement 'SHELXL-2013 (Sheldrick, 2013)'
_computing_structure_solution 'Bruker SHELXTL'
_diffrn_ambient_temperature 293(2)
_diffrn_measured_fraction_theta_full 1.000
_diffrn_measured_fraction_theta_max 0.999
_diffrn_measurement_device_type 'CCD area detector'
_diffrn_measurement_method 'phi and omega scans'
_diffrn_radiation_type MoK\a
_diffrn_radiation_wavelength 0.71073
_diffrn_reflns_av_R_equivalents 0.0184
_diffrn_reflns_av_unetI/netI 0.0396
_diffrn_reflns_Laue_measured_fraction_full 1.000
_diffrn_reflns_Laue_measured_fraction_max 0.999
_diffrn_reflns_limit_h_max 12
_diffrn_reflns_limit_h_min -12
_diffrn_reflns_limit_k_max 9
_diffrn_reflns_limit_k_min -14
_diffrn_reflns_limit_l_max 14
_diffrn_reflns_limit_l_min -14
_diffrn_reflns_number 8403
_diffrn_reflns_point_group_measured_fraction_full 1.000
_diffrn_reflns_point_group_measured_fraction_max 0.999
_diffrn_reflns_theta_full 25.242
_diffrn_reflns_theta_max 25.998
_diffrn_reflns_theta_min 1.780
_exptl_absorpt_coefficient_mu 0.082
_exptl_absorpt_correction_T_max 0.7457
_exptl_absorpt_correction_T_min 0.6471
_exptl_absorpt_correction_type multi-scan
_exptl_absorpt_process_details sadabs
_exptl_crystal_colour colorless
_exptl_crystal_density_diffrn 1.252
_exptl_crystal_description prismatic
_exptl_crystal_F_000 548
_exptl_crystal_size_max 0.211
_exptl_crystal_size_mid 0.165
_exptl_crystal_size_min 0.121
_refine_diff_density_max 0.220
_refine_diff_density_min -0.164
_refine_diff_density_rms 0.034
_refine_ls_extinction_method none
_refine_ls_goodness_of_fit_ref 1.038
_refine_ls_hydrogen_treatment constr
_refine_ls_matrix_type full
_refine_ls_number_parameters 357
_refine_ls_number_reflns 5389
_refine_ls_number_restraints 0
_refine_ls_restrained_S_all 1.038
_refine_ls_R_factor_all 0.0667
_refine_ls_R_factor_gt 0.0458
_refine_ls_shift/su_max 0.000
_refine_ls_shift/su_mean 0.000
_refine_ls_structure_factor_coef Fsqd
_refine_ls_weighting_details 'w=1/[\s^2^(Fo^2^)+(0.0636P)^2^+0.1378P] where P=(Fo^2^+2Fc^2^)/3'
_refine_ls_weighting_scheme calc
_refine_ls_wR_factor_gt 0.1197
_refine_ls_wR_factor_ref 0.1331
_reflns_Friedel_coverage 0.000
_reflns_number_gt 3872
_reflns_number_total 5389
_reflns_threshold_expression 'I > 2\s(I)'
_cod_data_source_file om5b00801_si_002.cif
_cod_data_source_block cd214438
_cod_database_code 4088006
_shelx_space_group_comment
; 
The symmetry employed for this shelxl refinement is uniquely defined 
by the following loop, which should always be used as a source of 
symmetry information in preference to the above space-group names. 
They are only intended as comments. 
;
_shelxl_version_number 2013-4

loop_
_space_group_symop_operation_xyz
'x, y, z'
'-x, -y, -z'

loop_
_atom_site_label
_atom_site_type_symbol
_atom_site_fract_x
_atom_site_fract_y
_atom_site_fract_z
_atom_site_U_iso_or_equiv
_atom_site_adp_type
_atom_site_occupancy
_atom_site_site_symmetry_order
_atom_site_calc_flag
_atom_site_refinement_flags_posn
_atom_site_refinement_flags_adp
N1 N 0.03138(13) 0.67346(11) 0.15843(11) 0.0433(3) Uani 1 1 d . .
O1 O 0.35608(13) 0.46225(12) 0.31019(13) 0.0672(4) Uani 1 1 d . .
O2 O -0.34306(14) 0.90935(13) 0.02742(13) 0.0722(4) Uani 1 1 d . .
O3 O -0.19431(15) 1.01964(11) -0.16624(13) 0.0724(4) Uani 1 1 d . .
O4 O 0.06088(15) 0.97096(11) -0.20446(11) 0.0654(4) Uani 1 1 d . .
C1 C 0.14572(16) 0.68865(15) 0.20075(14) 0.0460(4) Uani 1 1 d . .
H1 H 0.1945 0.7573 0.1825 0.055 Uiso 1 1 calc R U
C2 C -0.01479(16) 0.56016(13) 0.20677(13) 0.0393(4) Uani 1 1 d . .
C3 C 0.07430(15) 0.50434(13) 0.27950(13) 0.0387(4) Uani 1 1 d . .
C4 C 0.17689(16) 0.58616(14) 0.27458(13) 0.0416(4) Uani 1 1 d . .
C5 C 0.30492(17) 0.55584(15) 0.31864(15) 0.0469(4) Uani 1 1 d . .
C6 C 0.37141(16) 0.63748(15) 0.37203(15) 0.0463(4) Uani 1 1 d . .
C7 C 0.30479(18) 0.72160(16) 0.42016(16) 0.0535(5) Uani 1 1 d . .
H7 H 0.2160 0.7336 0.4134 0.064 Uiso 1 1 calc R U
C8 C 0.3693(2) 0.78831(18) 0.47855(17) 0.0614(5) Uani 1 1 d . .
H8 H 0.3229 0.8443 0.5113 0.074 Uiso 1 1 calc R U
C9 C 0.5020(2) 0.77298(18) 0.48893(17) 0.0613(5) Uani 1 1 d . .
C10 C 0.56779(19) 0.68958(19) 0.43926(19) 0.0678(6) Uani 1 1 d . .
H10 H 0.6571 0.6787 0.4443 0.081 Uiso 1 1 calc R U
C11 C 0.50443(18) 0.62234(18) 0.38260(18) 0.0606(5) Uani 1 1 d . .
H11 H 0.5509 0.5658 0.3508 0.073 Uiso 1 1 calc R U
C12 C 0.5716(3) 0.8409(2) 0.5578(2) 0.0880(7) Uani 1 1 d . .
H12A H 0.6212 0.7881 0.6113 0.132 Uiso 1 1 calc R U
H12B H 0.5082 0.8809 0.6012 0.132 Uiso 1 1 calc R U
H12C H 0.6298 0.8969 0.5045 0.132 Uiso 1 1 calc R U
C13 C 0.06401(15) 0.38550(13) 0.35725(13) 0.0390(4) Uani 1 1 d . .
C14 C 0.08227(16) 0.37036(14) 0.47517(14) 0.0426(4) Uani 1 1 d . .
H14 H 0.1038 0.4346 0.5028 0.051 Uiso 1 1 calc R U
C15 C 0.06904(17) 0.26184(16) 0.55177(15) 0.0509(4) Uani 1 1 d . .
H15 H 0.0816 0.2535 0.6302 0.061 Uiso 1 1 calc R U
C16 C 0.0376(2) 0.16675(16) 0.51249(19) 0.0622(5) Uani 1 1 d . .
H16 H 0.0274 0.0937 0.5642 0.075 Uiso 1 1 calc R U
C17 C 0.0211(2) 0.17978(16) 0.3960(2) 0.0676(6) Uani 1 1 d . .
H17 H 0.0007 0.1150 0.3688 0.081 Uiso 1 1 calc R U
C18 C 0.03441(19) 0.28779(15) 0.31930(16) 0.0545(5) Uani 1 1 d . .
H18 H 0.0233 0.2950 0.2407 0.065 Uiso 1 1 calc R U
C19 C -0.13245(15) 0.51328(13) 0.17355(13) 0.0388(4) Uani 1 1 d . .
C20 C -0.22300(17) 0.44698(15) 0.25778(15) 0.0489(4) Uani 1 1 d . .
H20 H -0.2138 0.4378 0.3370 0.059 Uiso 1 1 calc R U
C21 C -0.32680(19) 0.39431(17) 0.22602(18) 0.0593(5) Uani 1 1 d . .
H21 H -0.3865 0.3504 0.2844 0.071 Uiso 1 1 calc R U
C22 C -0.34419(19) 0.40526(17) 0.10932(19) 0.0586(5) Uani 1 1 d . .
C23 C -0.25619(18) 0.47387(17) 0.02555(17) 0.0565(5) Uani 1 1 d . .
H23 H -0.2670 0.4843 -0.0535 0.068 Uiso 1 1 calc R U
C24 C -0.15234(17) 0.52749(15) 0.05611(14) 0.0466(4) Uani 1 1 d . .
H24 H -0.0948 0.5738 -0.0025 0.056 Uiso 1 1 calc R U
C25 C -0.4550(2) 0.3428(2) 0.0758(3) 0.0960(8) Uani 1 1 d . .
H25A H -0.4682 0.3770 -0.0043 0.144 Uiso 1 1 calc R U
H25B H -0.5338 0.3500 0.1264 0.144 Uiso 1 1 calc R U
H25C H -0.4333 0.2616 0.0838 0.144 Uiso 1 1 calc R U
C26 C -0.02825(17) 0.76358(14) 0.07681(14) 0.0444(4) Uani 1 1 d . .
C27 C -0.15889(18) 0.78996(15) 0.09860(15) 0.0499(4) Uani 1 1 d . .
H27 H -0.2089 0.7513 0.1673 0.060 Uiso 1 1 calc R U
C28 C -0.21487(19) 0.87541(15) 0.01607(16) 0.0520(4) Uani 1 1 d . .
C29 C -0.1394(2) 0.93370(14) -0.08533(16) 0.0523(5) Uani 1 1 d . .
C30 C -0.0064(2) 0.90796(14) -0.10397(14) 0.0501(4) Uani 1 1 d . .
C31 C 0.04882(18) 0.82123(14) -0.02286(14) 0.0476(4) Uani 1 1 d . .
H31 H 0.1370 0.8022 -0.0356 0.057 Uiso 1 1 calc R U
C32 C -0.4305(2) 0.8426(2) 0.1196(2) 0.0831(7) Uani 1 1 d . .
H32A H -0.4241 0.7616 0.1169 0.125 Uiso 1 1 calc R U
H32B H -0.5186 0.8692 0.1105 0.125 Uiso 1 1 calc R U
H32C H -0.4082 0.8516 0.1938 0.125 Uiso 1 1 calc R U
C33 C -0.2751(3) 0.9761(2) -0.2364(2) 0.0831(7) Uani 1 1 d . .
H33A H -0.2258 0.9222 -0.2748 0.125 Uiso 1 1 calc R U
H33B H -0.3044 1.0399 -0.2945 0.125 Uiso 1 1 calc R U
H33C H -0.3496 0.9367 -0.1873 0.125 Uiso 1 1 calc R U
C34 C 0.1958(2) 0.9450(2) -0.22727(19) 0.0794(7) Uani 1 1 d . .
H34A H 0.2409 0.9558 -0.1637 0.119 Uiso 1 1 calc R U
H34B H 0.2326 0.9963 -0.2993 0.119 Uiso 1 1 calc R U
H34C H 0.2053 0.8654 -0.2343 0.119 Uiso 1 1 calc R U

loop_
_atom_site_aniso_label
_atom_site_aniso_U_11
_atom_site_aniso_U_22
_atom_site_aniso_U_33
_atom_site_aniso_U_23
_atom_site_aniso_U_13
_atom_site_aniso_U_12
N1 0.0502(8) 0.0402(8) 0.0390(7) -0.0022(6) -0.0174(6) 0.0002(6)
O1 0.0555(8) 0.0556(8) 0.0945(11) -0.0186(7) -0.0243(7) 0.0110(7)
O2 0.0694(9) 0.0751(10) 0.0699(9) -0.0086(8) -0.0211(8) 0.0278(8)
O3 0.1010(11) 0.0457(7) 0.0703(9) 0.0040(6) -0.0450(8) 0.0083(7)
O4 0.0853(10) 0.0561(8) 0.0491(8) 0.0050(6) -0.0166(7) -0.0095(7)
C1 0.0491(10) 0.0422(9) 0.0462(9) -0.0045(7) -0.0144(8) -0.0031(7)
C2 0.0460(9) 0.0394(9) 0.0328(8) -0.0062(7) -0.0096(7) 0.0017(7)
C3 0.0447(9) 0.0388(8) 0.0339(8) -0.0082(7) -0.0116(7) 0.0035(7)
C4 0.0466(9) 0.0414(9) 0.0376(8) -0.0063(7) -0.0138(7) 0.0003(7)
C5 0.0448(9) 0.0478(10) 0.0453(9) -0.0021(8) -0.0121(8) 0.0018(8)
C6 0.0428(9) 0.0491(10) 0.0436(9) 0.0005(8) -0.0136(7) -0.0015(8)
C7 0.0479(10) 0.0615(11) 0.0516(10) -0.0080(9) -0.0180(8) 0.0005(9)
C8 0.0668(13) 0.0630(12) 0.0581(11) -0.0133(10) -0.0224(10) -0.0020(10)
C9 0.0635(12) 0.0632(12) 0.0552(11) 0.0027(10) -0.0281(9) -0.0158(10)
C10 0.0449(11) 0.0756(14) 0.0805(14) -0.0033(12) -0.0249(10) -0.0083(10)
C11 0.0455(10) 0.0643(12) 0.0711(13) -0.0088(10) -0.0168(9) -0.0008(9)
C12 0.0919(17) 0.0891(17) 0.0887(17) -0.0128(13) -0.0422(14) -0.0272(14)
C13 0.0402(8) 0.0382(8) 0.0392(8) -0.0070(7) -0.0125(7) 0.0049(7)
C14 0.0447(9) 0.0427(9) 0.0417(9) -0.0091(7) -0.0133(7) 0.0054(7)
C15 0.0489(10) 0.0571(11) 0.0417(9) 0.0020(8) -0.0127(8) 0.0058(8)
C16 0.0642(12) 0.0411(10) 0.0731(13) 0.0094(9) -0.0197(10) -0.0005(9)
C17 0.0850(15) 0.0385(10) 0.0847(15) -0.0130(10) -0.0341(12) 0.0000(10)
C18 0.0747(13) 0.0443(10) 0.0503(10) -0.0142(8) -0.0248(9) 0.0038(9)
C19 0.0401(8) 0.0383(8) 0.0396(8) -0.0089(7) -0.0118(7) 0.0060(7)
C20 0.0500(10) 0.0526(10) 0.0435(9) -0.0067(8) -0.0115(8) 0.0005(8)
C21 0.0514(11) 0.0582(12) 0.0651(12) -0.0050(9) -0.0103(9) -0.0087(9)
C22 0.0517(11) 0.0570(11) 0.0741(13) -0.0206(10) -0.0253(10) 0.0016(9)
C23 0.0579(11) 0.0685(12) 0.0521(11) -0.0238(10) -0.0250(9) 0.0091(10)
C24 0.0473(9) 0.0544(10) 0.0400(9) -0.0118(8) -0.0121(7) 0.0051(8)
C25 0.0830(17) 0.0962(18) 0.122(2) -0.0322(16) -0.0471(16) -0.0164(14)
C26 0.0591(10) 0.0367(8) 0.0391(9) -0.0047(7) -0.0199(8) 0.0027(7)
C27 0.0619(11) 0.0460(10) 0.0417(9) -0.0064(8) -0.0141(8) 0.0062(8)
C28 0.0636(11) 0.0463(10) 0.0504(10) -0.0131(8) -0.0226(9) 0.0111(9)
C29 0.0750(13) 0.0357(9) 0.0500(10) -0.0061(8) -0.0309(9) 0.0070(8)
C30 0.0773(13) 0.0374(9) 0.0372(9) -0.0047(7) -0.0195(9) -0.0072(8)
C31 0.0567(10) 0.0423(9) 0.0446(9) -0.0074(8) -0.0144(8) -0.0004(8)
C32 0.0665(14) 0.0967(18) 0.0854(17) -0.0170(14) -0.0159(13) 0.0069(13)
C33 0.1009(18) 0.0851(16) 0.0703(14) -0.0137(12) -0.0511(13) 0.0226(14)
C34 0.0914(18) 0.0829(16) 0.0561(13) 0.0002(11) -0.0054(12) -0.0206(13)

loop_
_atom_type_symbol
_atom_type_description
_atom_type_scat_dispersion_real
_atom_type_scat_dispersion_imag
_atom_type_scat_source
C C 0.0033 0.0016 'International Tables Vol C Tables 4.2.6.8 and 6.1.1.4'
H H 0.0000 0.0000 'International Tables Vol C Tables 4.2.6.8 and 6.1.1.4'
N N 0.0061 0.0033 'International Tables Vol C Tables 4.2.6.8 and 6.1.1.4'
O O 0.0106 0.0060 'International Tables Vol C Tables 4.2.6.8 and 6.1.1.4'

loop_
_geom_angle_atom_site_label_1
_geom_angle_atom_site_label_2
_geom_angle_atom_site_label_3
_geom_angle
C1 N1 C2 109.53(12)
C1 N1 C26 123.22(14)
C2 N1 C26 127.25(13)
C28 O2 C32 118.43(15)
C29 O3 C33 113.94(15)
C30 O4 C34 117.40(15)
N1 C1 C4 108.71(14)
N1 C1 H1 125.6
C4 C1 H1 125.6
C3 C2 N1 107.13(14)
C3 C2 C19 129.51(14)
N1 C2 C19 123.18(13)
C2 C3 C4 107.45(14)
C2 C3 C13 127.61(15)
C4 C3 C13 124.77(13)
C1 C4 C3 107.17(14)
C1 C4 C5 126.38(15)
C3 C4 C5 125.04(14)
O1 C5 C4 119.10(16)
O1 C5 C6 120.27(15)
C4 C5 C6 120.63(15)
C7 C6 C11 118.45(17)
C7 C6 C5 122.69(15)
C11 C6 C5 118.65(17)
C6 C7 C8 120.39(17)
C6 C7 H7 119.8
C8 C7 H7 119.8
C7 C8 C9 121.0(2)
C7 C8 H8 119.5
C9 C8 H8 119.5
C10 C9 C8 118.03(18)
C10 C9 C12 120.5(2)
C8 C9 C12 121.4(2)
C11 C10 C9 121.32(18)
C11 C10 H10 119.3
C9 C10 H10 119.3
C10 C11 C6 120.8(2)
C10 C11 H11 119.6
C6 C11 H11 119.6
C9 C12 H12A 109.5
C9 C12 H12B 109.5
H12A C12 H12B 109.5
C9 C12 H12C 109.5
H12A C12 H12C 109.5
H12B C12 H12C 109.5
C18 C13 C14 117.62(15)
C18 C13 C3 123.13(14)
C14 C13 C3 119.24(14)
C15 C14 C13 121.21(16)
C15 C14 H14 119.4
C13 C14 H14 119.4
C16 C15 C14 120.06(17)
C16 C15 H15 120.0
C14 C15 H15 120.0
C15 C16 C17 119.51(17)
C15 C16 H16 120.2
C17 C16 H16 120.2
C16 C17 C18 120.60(18)
C16 C17 H17 119.7
C18 C17 H17 119.7
C17 C18 C13 120.99(17)
C17 C18 H18 119.5
C13 C18 H18 119.5
C20 C19 C24 117.53(15)
C20 C19 C2 120.97(14)
C24 C19 C2 121.37(15)
C21 C20 C19 120.96(16)
C21 C20 H20 119.5
C19 C20 H20 119.5
C20 C21 C22 121.52(18)
C20 C21 H21 119.2
C22 C21 H21 119.2
C23 C22 C21 117.53(17)
C23 C22 C25 121.55(19)
C21 C22 C25 120.9(2)
C22 C23 C24 121.51(17)
C22 C23 H23 119.2
C24 C23 H23 119.2
C23 C24 C19 120.89(17)
C23 C24 H24 119.6
C19 C24 H24 119.6
C22 C25 H25A 109.5
C22 C25 H25B 109.5
H25A C25 H25B 109.5
C22 C25 H25C 109.5
H25A C25 H25C 109.5
H25B C25 H25C 109.5
C27 C26 C31 121.81(15)
C27 C26 N1 120.20(15)
C31 C26 N1 117.99(15)
C26 C27 C28 118.85(17)
C26 C27 H27 120.6
C28 C27 H27 120.6
O2 C28 C29 115.31(15)
O2 C28 C27 124.43(18)
C29 C28 C27 120.25(17)
O3 C29 C28 120.27(18)
O3 C29 C30 119.78(17)
C28 C29 C30 119.92(15)
O4 C30 C31 124.16(18)
O4 C30 C29 116.03(15)
C31 C30 C29 119.80(17)
C26 C31 C30 119.32(17)
C26 C31 H31 120.3
C30 C31 H31 120.3
O2 C32 H32A 109.5
O2 C32 H32B 109.5
H32A C32 H32B 109.5
O2 C32 H32C 109.5
H32A C32 H32C 109.5
H32B C32 H32C 109.5
O3 C33 H33A 109.5
O3 C33 H33B 109.5
H33A C33 H33B 109.5
O3 C33 H33C 109.5
H33A C33 H33C 109.5
H33B C33 H33C 109.5
O4 C34 H34A 109.5
O4 C34 H34B 109.5
H34A C34 H34B 109.5
O4 C34 H34C 109.5
H34A C34 H34C 109.5
H34B C34 H34C 109.5

loop_
_geom_bond_atom_site_label_1
_geom_bond_atom_site_label_2
_geom_bond_distance
N1 C1 1.362(2)
N1 C2 1.393(2)
N1 C26 1.434(2)
O1 C5 1.227(2)
O2 C28 1.366(2)
O2 C32 1.416(3)
O3 C29 1.378(2)
O3 C33 1.421(2)
O4 C30 1.359(2)
O4 C34 1.419(3)
C1 C4 1.368(2)
C1 H1 0.9300
C2 C3 1.378(2)
C2 C19 1.473(2)
C3 C4 1.433(2)
C3 C13 1.480(2)
C4 C5 1.477(2)
C5 C6 1.485(2)
C6 C7 1.378(3)
C6 C11 1.390(2)
C7 C8 1.385(3)
C7 H7 0.9300
C8 C9 1.387(3)
C8 H8 0.9300
C9 C10 1.377(3)
C9 C12 1.510(3)
C10 C11 1.368(3)
C10 H10 0.9300
C11 H11 0.9300
C12 H12A 0.9600
C12 H12B 0.9600
C12 H12C 0.9600
C13 C18 1.379(2)
C13 C14 1.393(2)
C14 C15 1.380(2)
C14 H14 0.9300
C15 C16 1.366(3)
C15 H15 0.9300
C16 C17 1.375(3)
C16 H16 0.9300
C17 C18 1.376(3)
C17 H17 0.9300
C18 H18 0.9300
C19 C20 1.383(2)
C19 C24 1.393(2)
C20 C21 1.379(3)
C20 H20 0.9300
C21 C22 1.383(3)
C21 H21 0.9300
C22 C23 1.376(3)
C22 C25 1.510(3)
C23 C24 1.379(2)
C23 H23 0.9300
C24 H24 0.9300
C25 H25A 0.9600
C25 H25B 0.9600
C25 H25C 0.9600
C26 C27 1.376(3)
C26 C31 1.377(2)
C27 C28 1.391(2)
C27 H27 0.9300
C28 C29 1.385(3)
C29 C30 1.394(3)
C30 C31 1.386(2)
C31 H31 0.9300
C32 H32A 0.9600
C32 H32B 0.9600
C32 H32C 0.9600
C33 H33A 0.9600
C33 H33B 0.9600
C33 H33C 0.9600
C34 H34A 0.9600
C34 H34B 0.9600
C34 H34C 0.9600

loop_
_geom_torsion_atom_site_label_1
_geom_torsion_atom_site_label_2
_geom_torsion_atom_site_label_3
_geom_torsion_atom_site_label_4
_geom_torsion
C2 N1 C1 C4 1.17(19)
C26 N1 C1 C4 -178.97(15)
C1 N1 C2 C3 -0.64(18)
C26 N1 C2 C3 179.51(15)
C1 N1 C2 C19 -176.17(14)
C26 N1 C2 C19 4.0(2)
N1 C2 C3 C4 -0.12(17)
C19 C2 C3 C4 175.04(15)
N1 C2 C3 C13 175.19(15)
C19 C2 C3 C13 -9.7(3)
N1 C1 C4 C3 -1.21(19)
N1 C1 C4 C5 165.69(16)
C2 C3 C4 C1 0.82(18)
C13 C3 C4 C1 -174.65(15)
C2 C3 C4 C5 -166.31(15)
C13 C3 C4 C5 18.2(3)
C1 C4 C5 O1 -129.78(19)
C3 C4 C5 O1 34.9(2)
C1 C4 C5 C6 50.0(2)
C3 C4 C5 C6 -145.37(16)
O1 C5 C6 C7 -157.39(17)
C4 C5 C6 C7 22.9(2)
O1 C5 C6 C11 17.2(3)
C4 C5 C6 C11 -162.54(16)
C11 C6 C7 C8 -0.6(3)
C5 C6 C7 C8 173.98(17)
C6 C7 C8 C9 0.6(3)
C7 C8 C9 C10 0.1(3)
C7 C8 C9 C12 -176.81(19)
C8 C9 C10 C11 -0.9(3)
C12 C9 C10 C11 176.06(19)
C9 C10 C11 C6 0.9(3)
C7 C6 C11 C10 -0.1(3)
C5 C6 C11 C10 -174.97(17)
C2 C3 C13 C18 50.3(3)
C4 C3 C13 C18 -135.15(18)
C2 C3 C13 C14 -128.40(18)
C4 C3 C13 C14 46.1(2)
C18 C13 C14 C15 -1.1(2)
C3 C13 C14 C15 177.69(15)
C13 C14 C15 C16 0.0(3)
C14 C15 C16 C17 0.9(3)
C15 C16 C17 C18 -0.8(3)
C16 C17 C18 C13 -0.3(3)
C14 C13 C18 C17 1.2(3)
C3 C13 C18 C17 -177.54(17)
C3 C2 C19 C20 48.4(2)
N1 C2 C19 C20 -137.16(16)
C3 C2 C19 C24 -127.40(18)
N1 C2 C19 C24 47.1(2)
C24 C19 C20 C21 1.8(2)
C2 C19 C20 C21 -174.09(16)
C19 C20 C21 C22 0.2(3)
C20 C21 C22 C23 -2.0(3)
C20 C21 C22 C25 177.3(2)
C21 C22 C23 C24 1.6(3)
C25 C22 C23 C24 -177.63(19)
C22 C23 C24 C19 0.4(3)
C20 C19 C24 C23 -2.2(2)
C2 C19 C24 C23 173.75(15)
C1 N1 C26 C27 -130.02(18)
C2 N1 C26 C27 49.8(2)
C1 N1 C26 C31 50.4(2)
C2 N1 C26 C31 -129.81(17)
C31 C26 C27 C28 1.5(3)
N1 C26 C27 C28 -178.10(15)
C32 O2 C28 C29 170.92(18)
C32 O2 C28 C27 -9.9(3)
C26 C27 C28 O2 179.98(16)
C26 C27 C28 C29 -0.9(3)
C33 O3 C29 C28 -75.7(2)
C33 O3 C29 C30 106.3(2)
O2 C28 C29 O3 0.2(2)
C27 C28 C29 O3 -178.98(16)
O2 C28 C29 C30 178.24(16)
C27 C28 C29 C30 -1.0(3)
C34 O4 C30 C31 0.4(3)
C34 O4 C30 C29 -178.64(17)
O3 C29 C30 O4 -0.6(2)
C28 C29 C30 O4 -178.65(15)
O3 C29 C30 C31 -179.74(15)
C28 C29 C30 C31 2.2(3)
C27 C26 C31 C30 -0.3(3)
N1 C26 C31 C30 179.36(15)
O4 C30 C31 C26 179.33(15)
C29 C30 C31 C26 -1.6(2)
